data_7043458
loop_
_publ_author_name
'Naskar, Barnali'
'Modak, Ritwik'
'Maiti, Dilip K.'
'Drew, Michael G.B'
'Bauza, Antonio'
'Frontera, Antonio'
'Das Mukhopadhyay, Chitrangada'
'Mishra, Snehasis'
'Das Saha, Krishna'
'Goswami, Sanchita'

_publ_section_title
;
 A Schiff base platform: structures, sensing of Zn(II), PPi in aqueous
 medium and anticancer activity
;
_journal_name_full 'Dalton Trans.'
_journal_paper_doi 10.1039/C7DT01932G
_journal_year 2017
_chemical_formula_moiety '(C40 H48 N8 O14 Zn2), 0.5CH4 O'
_chemical_formula_sum 'C40.5 H50 N8 O14.5 Zn2'
_chemical_formula_weight 1011.62
_space_group_crystal_system monoclinic
_space_group_IT_number 14
_space_group_name_Hall '-P 2ybc'
_space_group_name_H-M_alt 'P 1 21/c 1'
_symmetry_space_group_name_Hall '-P 2ybc'
_symmetry_space_group_name_H-M 'P 1 21/c 1'
_atom_sites_solution_hydrogens geom
_audit_creation_method SHELXL-2016/6
_audit_update_record
;
2017-06-19 deposited with the CCDC.
2017-06-27 downloaded from the CCDC.
;
_cell_angle_alpha 90
_cell_angle_beta 109.109(10)
_cell_angle_gamma 90
_cell_formula_units_Z 4
_cell_length_a 11.2108(8)
_cell_length_b 28.827(2)
_cell_length_c 14.9281(16)
_cell_measurement_reflns_used 30046
_cell_measurement_temperature 150(2)
_cell_measurement_theta_max 30.00
_cell_measurement_theta_min 3.46
_cell_volume 4558.5(7)
_computing_cell_refinement 'Crysalis, Oxford Diffraction'
_computing_data_collection 'Crysalis, Oxford Diffraction'
_computing_data_reduction 'Crysalis, Oxford Diffraction'
_computing_molecular_graphics PLATON(Spek,2004)
_computing_publication_material 'SHELXL, PLATON, WINGX (Ferrugia, 2012)'
_computing_structure_refinement 'SHELXL-2016/6 (Sheldrick, 2016)'
_computing_structure_solution 'SHELXS (Sheldrick, 2008)'
_diffrn_ambient_temperature 150(2)
_diffrn_measured_fraction_theta_full 0.980
_diffrn_measured_fraction_theta_max 0.970
_diffrn_measurement_device_type 'Oxford Diffaction X-Calibor System'
_diffrn_measurement_method '321 frames, counting time 10 s.'
_diffrn_radiation_monochromator graphite
_diffrn_radiation_source 'fine-focus sealed tube'
_diffrn_radiation_type MoK\a
_diffrn_radiation_wavelength 0.71073
_diffrn_reflns_av_R_equivalents 0.0836
_diffrn_reflns_av_unetI/netI 0.1260
_diffrn_reflns_Laue_measured_fraction_full 0.980
_diffrn_reflns_Laue_measured_fraction_max 0.970
_diffrn_reflns_limit_h_max 10
_diffrn_reflns_limit_h_min -15
_diffrn_reflns_limit_k_max 36
_diffrn_reflns_limit_k_min -40
_diffrn_reflns_limit_l_max 21
_diffrn_reflns_limit_l_min -14
_diffrn_reflns_number 30046
_diffrn_reflns_point_group_measured_fraction_full 0.980
_diffrn_reflns_point_group_measured_fraction_max 0.970
_diffrn_reflns_theta_full 25.242
_diffrn_reflns_theta_max 29.996
_diffrn_reflns_theta_min 3.458
_diffrn_standards_decay_% n/a
_diffrn_standards_interval_count n/a
_diffrn_standards_interval_time n/a
_exptl_absorpt_coefficient_mu 1.127
_exptl_absorpt_correction_T_max 1.000
_exptl_absorpt_correction_T_min 0.912
_exptl_absorpt_correction_type empirical
_exptl_absorpt_process_details 'ABSPACK, Oxford Diffraction Ltd'
_exptl_crystal_colour 'pale yellow'
_exptl_crystal_density_diffrn 1.474
_exptl_crystal_description block
_exptl_crystal_F_000 2100
_exptl_crystal_size_max 0.25
_exptl_crystal_size_mid 0.23
_exptl_crystal_size_min 0.20
_refine_diff_density_max 0.852
_refine_diff_density_min -0.707
_refine_diff_density_rms 0.101
_refine_ls_extinction_method none
_refine_ls_goodness_of_fit_ref 1.012
_refine_ls_hydrogen_treatment mixed
_refine_ls_matrix_type full
_refine_ls_number_parameters 601
_refine_ls_number_reflns 12895
_refine_ls_number_restraints 1
_refine_ls_restrained_S_all 1.012
_refine_ls_R_factor_all 0.1380
_refine_ls_R_factor_gt 0.0736
_refine_ls_shift/su_max 0.000
_refine_ls_shift/su_mean 0.000
_refine_ls_structure_factor_coef Fsqd
_refine_ls_weighting_details 'w=1/[\s^2^(Fo^2^)+(0.0606P)^2^] where P=(Fo^2^+2Fc^2^)/3'
_refine_ls_weighting_scheme calc
_refine_ls_wR_factor_gt 0.1486
_refine_ls_wR_factor_ref 0.1726
_reflns_Friedel_coverage 0.000
_reflns_number_gt 7540
_reflns_number_total 12895
_reflns_threshold_expression 'I > 2\s(I)'
_cod_data_source_file c7dt01932g2.cif
_cod_data_source_block Complex1a
_cod_original_formula_sum 'C40.50 H50 N8 O14.50 Zn2'
_cod_database_code 7043458
_shelx_shelxl_version_number 2016/6
_shelx_space_group_comment
;
The symmetry employed for this shelxl refinement is uniquely defined
by the following loop, which should always be used as a source of
symmetry information in preference to the above space-group names.
They are only intended as comments.
;

loop_
_space_group_symop_operation_xyz
'x, y, z'
'-x, y+1/2, -z+1/2'
'-x, -y, -z'
'x, -y-1/2, z-1/2'

loop_
_atom_site_label
_atom_site_type_symbol
_atom_site_fract_x
_atom_site_fract_y
_atom_site_fract_z
_atom_site_U_iso_or_equiv
_atom_site_adp_type
_atom_site_occupancy
_atom_site_site_symmetry_order
_atom_site_calc_flag
_atom_site_refinement_flags_posn
_atom_site_refinement_flags_adp
_atom_site_refinement_flags_occupancy
Zn1 Zn -0.03325(4) 0.12782(2) 0.37580(4) 0.02616(13) Uani 1 1 d . . .
Zn2 Zn 0.11918(4) 0.11472(2) 0.14230(4) 0.02379(13) Uani 1 1 d . . .
O1 O -0.0679(2) 0.06725(9) 0.3076(2) 0.0257(7) Uani 1 1 d . . .
O2 O 0.2415(2) 0.11517(10) 0.2752(2) 0.0274(7) Uani 1 1 d . . .
O3 O -0.0747(3) -0.02304(9) 0.2888(2) 0.0282(7) Uani 1 1 d . . .
O4 O 0.4377(3) 0.08587(13) 0.4134(3) 0.0515(10) Uani 1 1 d . . .
O5 O 0.0590(3) 0.18228(10) 0.3499(2) 0.0280(7) Uani 1 1 d . . .
O6 O -0.0692(2) 0.11963(9) 0.0997(2) 0.0272(7) Uani 1 1 d . . .
O7 O 0.1016(3) 0.26786(11) 0.3186(2) 0.0375(8) Uani 1 1 d . . .
O8 O -0.3035(3) 0.14549(11) 0.0211(2) 0.0373(8) Uani 1 1 d . . .
O9 O -0.0731(3) 0.16684(12) 0.4948(3) 0.0482(9) Uani 1 1 d . . .
O10 O -0.1370(3) 0.09668(13) 0.4986(3) 0.0546(10) Uani 1 1 d . . .
O11 O -0.1588(3) 0.14837(16) 0.5995(3) 0.0621(12) Uani 1 1 d D . .
O12 O 0.1399(3) 0.11092(11) 0.0012(2) 0.0396(8) Uani 1 1 d . . .
O13 O 0.3301(4) 0.11360(14) 0.1002(3) 0.0613(11) Uani 1 1 d . . .
O14 O 0.2989(3) 0.10726(10) -0.0507(2) 0.0350(8) Uani 1 1 d . . .
N1 N -0.2061(3) 0.15122(12) 0.2868(3) 0.0280(8) Uani 1 1 d . . .
N2 N -0.0964(3) 0.20445(11) 0.1710(2) 0.0249(8) Uani 1 1 d . . .
H2A H -0.033607 0.203982 0.226069 0.030 Uiso 1 1 calc R U .
H2B H -0.108056 0.175610 0.148518 0.030 Uiso 1 1 calc R U .
N3 N 0.1344(3) 0.18666(12) 0.1416(3) 0.0256(8) Uani 1 1 d . . .
N4 N 0.1334(3) 0.10315(12) 0.4716(2) 0.0266(8) Uani 1 1 d . . .
N5 N 0.1770(3) 0.03579(11) 0.3481(2) 0.0227(7) Uani 1 1 d . . .
H5A H 0.209927 0.063081 0.340986 0.027 Uiso 1 1 calc R U .
H5B H 0.093394 0.038078 0.323522 0.027 Uiso 1 1 calc R U .
N6 N 0.1060(3) 0.04316(11) 0.1503(2) 0.0230(7) Uani 1 1 d . . .
N7 N -0.1237(3) 0.13661(15) 0.5319(3) 0.0369(10) Uani 1 1 d . . .
N8 N 0.2601(4) 0.11051(12) 0.0170(3) 0.0330(9) Uani 1 1 d . . .
C1 C -0.1801(4) 0.04795(14) 0.2804(3) 0.0220(9) Uani 1 1 d . . .
C2 C -0.1904(4) -0.00113(14) 0.2694(3) 0.0240(9) Uani 1 1 d . . .
C3 C -0.3039(4) -0.02340(16) 0.2434(3) 0.0325(10) Uani 1 1 d . . .
H3 H -0.306960 -0.055529 0.237478 0.039 Uiso 1 1 calc R U .
C4 C -0.4167(4) 0.00201(17) 0.2255(4) 0.0372(12) Uani 1 1 d . . .
H4 H -0.493770 -0.013337 0.209704 0.045 Uiso 1 1 calc R U .
C5 C -0.4122(4) 0.04930(17) 0.2315(3) 0.0355(11) Uani 1 1 d . . .
H5 H -0.486861 0.066057 0.218145 0.043 Uiso 1 1 calc R U .
C6 C -0.2953(4) 0.07318(15) 0.2579(3) 0.0259(9) Uani 1 1 d . . .
C7 C -0.3008(4) 0.12335(15) 0.2572(3) 0.0292(10) Uani 1 1 d . . .
H7 H -0.380382 0.136772 0.233067 0.035 Uiso 1 1 calc R U .
C8 C -0.2294(4) 0.20130(15) 0.2772(3) 0.0339(11) Uani 1 1 d . . .
H8A H -0.171147 0.216920 0.331611 0.041 Uiso 1 1 calc R U .
H8B H -0.314391 0.207546 0.277189 0.041 Uiso 1 1 calc R U .
C9 C -0.2138(4) 0.22105(15) 0.1868(3) 0.0334(11) Uani 1 1 d . . .
H9A H -0.286180 0.212206 0.133032 0.040 Uiso 1 1 calc R U .
H9B H -0.212043 0.254650 0.190586 0.040 Uiso 1 1 calc R U .
C10 C -0.0610(4) 0.23477(15) 0.1032(3) 0.0297(10) Uani 1 1 d . . .
H10A H -0.029335 0.264012 0.133965 0.036 Uiso 1 1 calc R U .
H10B H -0.135756 0.241316 0.049489 0.036 Uiso 1 1 calc R U .
C11 C 0.0393(4) 0.21306(15) 0.0672(3) 0.0285(10) Uani 1 1 d . . .
H11A H -0.001523 0.192520 0.014612 0.034 Uiso 1 1 calc R U .
H11B H 0.081186 0.237396 0.043883 0.034 Uiso 1 1 calc R U .
C12 C 0.2314(4) 0.20853(15) 0.1941(3) 0.0261(9) Uani 1 1 d . . .
H12 H 0.235479 0.239973 0.181480 0.031 Uiso 1 1 calc R U .
C13 C 0.3347(4) 0.18988(15) 0.2705(3) 0.0260(9) Uani 1 1 d . . .
C14 C 0.4381(4) 0.21985(16) 0.3136(3) 0.0305(10) Uani 1 1 d . . .
H14 H 0.436611 0.249955 0.290840 0.037 Uiso 1 1 calc R U .
C15 C 0.5391(4) 0.20560(17) 0.3871(4) 0.0367(12) Uani 1 1 d . . .
H15 H 0.605903 0.225835 0.413730 0.044 Uiso 1 1 calc R U .
C16 C 0.5430(4) 0.16081(18) 0.4229(3) 0.0383(12) Uani 1 1 d . . .
H16 H 0.612212 0.151076 0.473329 0.046 Uiso 1 1 calc R U .
C17 C 0.4433(4) 0.13092(16) 0.3829(3) 0.0311(10) Uani 1 1 d . . .
C18 C 0.3347(4) 0.14454(14) 0.3069(3) 0.0239(9) Uani 1 1 d . . .
C19 C -0.0778(4) -0.07146(15) 0.2693(4) 0.0360(11) Uani 1 1 d . . .
H19A H -0.129662 -0.076987 0.204933 0.054 Uiso 1 1 calc R U .
H19B H -0.112263 -0.087710 0.311421 0.054 Uiso 1 1 calc R U .
H19C H 0.006277 -0.082344 0.278553 0.054 Uiso 1 1 calc R U .
C20 C 0.5507(5) 0.0679(2) 0.4799(6) 0.100(3) Uani 1 1 d . . .
H20A H 0.570306 0.084962 0.538235 0.150 Uiso 1 1 calc R U .
H20B H 0.618870 0.070953 0.454735 0.150 Uiso 1 1 calc R U .
H20C H 0.538958 0.035776 0.491642 0.150 Uiso 1 1 calc R U .
C21 C 0.1565(4) 0.20140(14) 0.4130(3) 0.0250(9) Uani 1 1 d . . .
C22 C 0.1846(4) 0.24853(14) 0.3993(3) 0.0288(10) Uani 1 1 d . . .
C23 C 0.2862(4) 0.27102(16) 0.4622(3) 0.0347(11) Uani 1 1 d . . .
H23 H 0.302156 0.301833 0.451584 0.042 Uiso 1 1 calc R U .
C24 C 0.3645(4) 0.24827(17) 0.5408(4) 0.0361(12) Uani 1 1 d . . .
H24 H 0.432520 0.263773 0.583080 0.043 Uiso 1 1 calc R U .
C25 C 0.3418(4) 0.20263(17) 0.5563(3) 0.0352(11) Uani 1 1 d . . .
H25 H 0.395741 0.187296 0.608797 0.042 Uiso 1 1 calc R U .
C26 C 0.2379(4) 0.17867(15) 0.4940(3) 0.0278(10) Uani 1 1 d . . .
C27 C 0.2236(4) 0.13012(15) 0.5145(3) 0.0293(10) Uani 1 1 d . . .
H27 H 0.287833 0.117320 0.564838 0.035 Uiso 1 1 calc R U .
C28 C 0.1399(4) 0.05417(15) 0.5010(3) 0.0313(10) Uani 1 1 d . . .
H28A H 0.055061 0.041994 0.486569 0.038 Uiso 1 1 calc R U .
H28B H 0.181386 0.052078 0.568957 0.038 Uiso 1 1 calc R U .
C29 C 0.2122(4) 0.02488(15) 0.4506(3) 0.0285(10) Uani 1 1 d . . .
H29A H 0.302021 0.030091 0.480457 0.034 Uiso 1 1 calc R U .
H29B H 0.195671 -0.007676 0.458045 0.034 Uiso 1 1 calc R U .
C30 C 0.2225(4) -0.00056(14) 0.2950(3) 0.0277(10) Uani 1 1 d . . .
H30A H 0.169263 -0.027805 0.287112 0.033 Uiso 1 1 calc R U .
H30B H 0.307837 -0.009507 0.332006 0.033 Uiso 1 1 calc R U .
C31 C 0.2210(4) 0.01623(14) 0.1985(3) 0.0283(10) Uani 1 1 d . . .
H31A H 0.294667 0.035423 0.205846 0.034 Uiso 1 1 calc R U .
H31B H 0.225449 -0.010264 0.159639 0.034 Uiso 1 1 calc R U .
C32 C 0.0044(4) 0.02017(14) 0.1120(3) 0.0246(9) Uani 1 1 d . . .
H32 H 0.012152 -0.011950 0.111966 0.030 Uiso 1 1 calc R U .
C33 C -0.1209(4) 0.03867(14) 0.0689(3) 0.0203(8) Uani 1 1 d . . .
C34 C -0.2183(4) 0.00511(15) 0.0343(3) 0.0290(10) Uani 1 1 d . . .
H34 H -0.197534 -0.026215 0.037500 0.035 Uiso 1 1 calc R U .
C35 C -0.3412(4) 0.01811(16) -0.0032(3) 0.0310(10) Uani 1 1 d . . .
H35 H -0.403625 -0.004293 -0.025493 0.037 Uiso 1 1 calc R U .
C36 C -0.3740(4) 0.06489(16) -0.0085(3) 0.0320(10) Uani 1 1 d . . .
H36 H -0.458265 0.073660 -0.033849 0.038 Uiso 1 1 calc R U .
C37 C -0.2811(4) 0.09835(15) 0.0241(3) 0.0256(9) Uani 1 1 d . . .
C38 C -0.1511(4) 0.08633(14) 0.0665(3) 0.0212(8) Uani 1 1 d . . .
C39 C 0.1242(6) 0.31507(17) 0.3000(4) 0.0610(17) Uani 1 1 d . . .
H39A H 0.205992 0.317663 0.292805 0.091 Uiso 1 1 calc R U .
H39B H 0.121148 0.334156 0.351877 0.091 Uiso 1 1 calc R U .
H39C H 0.060796 0.325106 0.242760 0.091 Uiso 1 1 calc R U .
C40 C -0.4314(4) 0.16022(19) -0.0212(5) 0.0597(17) Uani 1 1 d . . .
H40A H -0.435108 0.193492 -0.021006 0.090 Uiso 1 1 calc R U .
H40B H -0.481803 0.147944 0.014358 0.090 Uiso 1 1 calc R U .
H40C H -0.463315 0.149120 -0.085264 0.090 Uiso 1 1 calc R U .
O1S O -0.2606(9) 0.1149(3) 0.7313(7) 0.086(3) Uani 0.5 1 d . . P
H1S H -0.239168 0.125956 0.688300 0.129 Uiso 0.5 1 calc DR U P
C1S C -0.1970(14) 0.1381(5) 0.8169(10) 0.078(5) Uani 0.5 1 d . . P
H1S1 H -0.133627 0.118052 0.857229 0.117 Uiso 0.5 1 calc R U P
H1S2 H -0.256423 0.146368 0.848151 0.117 Uiso 0.5 1 calc R U P
H1S3 H -0.157861 0.165645 0.803456 0.117 Uiso 0.5 1 calc R U P

loop_
_atom_site_aniso_label
_atom_site_aniso_U_11
_atom_site_aniso_U_22
_atom_site_aniso_U_33
_atom_site_aniso_U_23
_atom_site_aniso_U_13
_atom_site_aniso_U_12
Zn1 0.0272(3) 0.0242(3) 0.0296(3) -0.0004(2) 0.0127(2) -0.0010(2)
Zn2 0.0180(2) 0.0246(3) 0.0295(3) 0.0024(2) 0.0087(2) 0.00046(19)
O1 0.0193(14) 0.0240(16) 0.0358(19) -0.0015(13) 0.0118(13) -0.0008(11)
O2 0.0197(14) 0.0275(16) 0.0327(19) 0.0058(13) 0.0054(13) -0.0045(12)
O3 0.0281(16) 0.0180(15) 0.0364(19) -0.0010(13) 0.0076(14) 0.0007(12)
O4 0.0241(17) 0.055(2) 0.065(3) 0.030(2) -0.0001(17) -0.0023(16)
O5 0.0284(16) 0.0275(17) 0.0269(18) -0.0001(13) 0.0075(14) -0.0062(12)
O6 0.0208(14) 0.0207(16) 0.040(2) -0.0038(13) 0.0099(14) 0.0005(11)
O7 0.050(2) 0.0236(17) 0.038(2) 0.0006(14) 0.0132(17) -0.0068(14)
O8 0.0186(15) 0.0304(18) 0.060(2) 0.0038(16) 0.0085(15) 0.0063(13)
O9 0.060(2) 0.043(2) 0.053(3) -0.0024(18) 0.034(2) -0.0008(18)
O10 0.042(2) 0.041(2) 0.075(3) -0.008(2) 0.012(2) -0.0057(17)
O11 0.055(2) 0.106(4) 0.034(2) 0.002(2) 0.026(2) 0.013(2)
O12 0.0366(19) 0.039(2) 0.051(2) -0.0027(16) 0.0255(17) -0.0044(15)
O13 0.069(3) 0.073(3) 0.031(2) -0.004(2) 0.002(2) 0.027(2)
O14 0.0420(19) 0.0344(19) 0.039(2) -0.0021(15) 0.0281(17) -0.0003(14)
N1 0.0291(19) 0.0233(19) 0.037(2) 0.0028(16) 0.0179(18) 0.0031(15)
N2 0.0270(18) 0.0228(19) 0.028(2) 0.0039(15) 0.0138(16) 0.0019(14)
N3 0.0231(18) 0.027(2) 0.030(2) 0.0070(15) 0.0135(17) 0.0004(14)
N4 0.0299(19) 0.027(2) 0.024(2) 0.0006(15) 0.0103(17) -0.0010(15)
N5 0.0175(16) 0.0229(18) 0.026(2) 0.0026(14) 0.0050(15) -0.0004(13)
N6 0.0217(17) 0.0247(19) 0.025(2) 0.0000(15) 0.0112(16) 0.0025(14)
N7 0.027(2) 0.051(3) 0.032(3) 0.001(2) 0.0085(18) 0.0062(18)
N8 0.045(2) 0.022(2) 0.036(3) 0.0025(17) 0.018(2) 0.0042(16)
C1 0.0192(19) 0.026(2) 0.022(2) 0.0014(17) 0.0084(18) -0.0003(16)
C2 0.025(2) 0.028(2) 0.019(2) 0.0000(17) 0.0080(19) -0.0012(17)
C3 0.034(2) 0.029(3) 0.034(3) 0.001(2) 0.010(2) -0.0084(19)
C4 0.020(2) 0.044(3) 0.044(3) 0.000(2) 0.005(2) -0.009(2)
C5 0.017(2) 0.043(3) 0.045(3) 0.003(2) 0.008(2) 0.0015(19)
C6 0.027(2) 0.027(2) 0.026(3) 0.0023(18) 0.013(2) 0.0028(17)
C7 0.022(2) 0.038(3) 0.029(3) 0.007(2) 0.0098(19) 0.0075(18)
C8 0.034(2) 0.027(2) 0.052(3) 0.004(2) 0.029(2) 0.0083(19)
C9 0.031(2) 0.026(2) 0.051(3) 0.010(2) 0.025(2) 0.0098(19)
C10 0.029(2) 0.027(2) 0.036(3) 0.0094(19) 0.014(2) 0.0048(18)
C11 0.026(2) 0.034(3) 0.026(3) 0.0063(19) 0.010(2) 0.0006(18)
C12 0.025(2) 0.028(2) 0.031(3) 0.0024(18) 0.017(2) 0.0006(17)
C13 0.025(2) 0.031(2) 0.028(3) -0.0043(18) 0.017(2) -0.0006(17)
C14 0.026(2) 0.034(3) 0.036(3) -0.009(2) 0.016(2) -0.0099(19)
C15 0.023(2) 0.047(3) 0.045(3) -0.014(2) 0.017(2) -0.014(2)
C16 0.021(2) 0.060(4) 0.034(3) 0.000(2) 0.009(2) 0.001(2)
C17 0.023(2) 0.038(3) 0.034(3) 0.001(2) 0.012(2) -0.0036(19)
C18 0.020(2) 0.029(2) 0.026(3) -0.0012(18) 0.0118(18) 0.0004(16)
C19 0.043(3) 0.022(2) 0.043(3) -0.003(2) 0.014(2) 0.001(2)
C20 0.035(3) 0.088(6) 0.147(8) 0.073(5) -0.012(4) -0.004(3)
C21 0.028(2) 0.028(2) 0.024(2) -0.0081(18) 0.016(2) -0.0013(18)
C22 0.038(3) 0.024(2) 0.032(3) -0.0036(19) 0.022(2) -0.0038(19)
C23 0.039(3) 0.030(3) 0.043(3) -0.014(2) 0.024(2) -0.009(2)
C24 0.027(2) 0.047(3) 0.036(3) -0.017(2) 0.013(2) -0.011(2)
C25 0.031(2) 0.042(3) 0.034(3) -0.012(2) 0.013(2) -0.004(2)
C26 0.030(2) 0.032(2) 0.026(3) -0.0067(19) 0.016(2) -0.0022(18)
C27 0.034(2) 0.033(3) 0.021(2) -0.0004(19) 0.009(2) 0.0033(19)
C28 0.037(3) 0.033(3) 0.024(3) 0.0057(19) 0.011(2) 0.001(2)
C29 0.033(2) 0.028(2) 0.022(2) 0.0043(18) 0.007(2) 0.0033(18)
C30 0.029(2) 0.021(2) 0.034(3) 0.0002(18) 0.012(2) 0.0058(17)
C31 0.028(2) 0.025(2) 0.037(3) 0.0025(19) 0.016(2) 0.0066(17)
C32 0.030(2) 0.024(2) 0.025(2) 0.0013(17) 0.017(2) 0.0027(17)
C33 0.0204(19) 0.025(2) 0.016(2) 0.0010(16) 0.0069(17) 0.0005(16)
C34 0.036(3) 0.024(2) 0.026(3) -0.0035(18) 0.010(2) -0.0069(19)
C35 0.026(2) 0.034(3) 0.031(3) -0.005(2) 0.007(2) -0.0103(19)
C36 0.020(2) 0.042(3) 0.034(3) -0.001(2) 0.008(2) -0.0015(19)
C37 0.023(2) 0.033(2) 0.023(2) -0.0001(18) 0.0101(19) 0.0002(17)
C38 0.0201(19) 0.029(2) 0.016(2) -0.0008(16) 0.0070(17) -0.0022(16)
C39 0.082(4) 0.026(3) 0.067(4) 0.006(3) 0.013(4) -0.009(3)
C40 0.027(3) 0.048(4) 0.091(5) 0.005(3) 0.002(3) 0.012(2)
O1S 0.098(7) 0.082(7) 0.109(9) 0.024(6) 0.075(7) -0.010(5)
C1S 0.132(12) 0.076(9) 0.065(9) -0.027(7) 0.085(10) -0.026(9)

loop_
_atom_type_symbol
_atom_type_description
_atom_type_scat_dispersion_real
_atom_type_scat_dispersion_imag
_atom_type_scat_source
C C 0.0033 0.0016 'International Tables Vol C Tables 4.2.6.8 and 6.1.1.4'
H H 0.0000 0.0000 'International Tables Vol C Tables 4.2.6.8 and 6.1.1.4'
N N 0.0061 0.0033 'International Tables Vol C Tables 4.2.6.8 and 6.1.1.4'
O O 0.0106 0.0060 'International Tables Vol C Tables 4.2.6.8 and 6.1.1.4'
Zn Zn 0.2839 1.4301 'International Tables Vol C Tables 4.2.6.8 and 6.1.1.4'

loop_
_geom_angle_atom_site_label_1
_geom_angle_atom_site_label_2
_geom_angle_atom_site_label_3
_geom_angle
O5 Zn1 O1 128.27(11)
O5 Zn1 N1 93.16(13)
O1 Zn1 N1 88.42(13)
O5 Zn1 N4 89.79(13)
O1 Zn1 N4 91.90(13)
N1 Zn1 N4 175.98(13)
O5 Zn1 O9 90.51(12)
O1 Zn1 O9 141.18(12)
N1 Zn1 O9 87.61(13)
N4 Zn1 O9 89.63(13)
O6 Zn2 O2 128.39(12)
O6 Zn2 N6 90.07(12)
O2 Zn2 N6 89.31(13)
O6 Zn2 N3 90.44(12)
O2 Zn2 N3 88.16(13)
N6 Zn2 N3 177.14(14)
O6 Zn2 O12 97.53(12)
O2 Zn2 O12 134.07(11)
N6 Zn2 O12 92.14(12)
N3 Zn2 O12 90.58(12)
C1 O1 Zn1 122.4(2)
C18 O2 Zn2 124.6(3)
C2 O3 C19 116.4(3)
C17 O4 C20 116.3(4)
C21 O5 Zn1 124.0(3)
C38 O6 Zn2 127.2(2)
C22 O7 C39 116.3(4)
C37 O8 C40 116.9(3)
N7 O9 Zn1 103.5(3)
N8 O12 Zn2 104.9(3)
C7 N1 C8 118.7(4)
C7 N1 Zn1 120.6(3)
C8 N1 Zn1 118.8(3)
C10 N2 C9 111.4(3)
C10 N2 H2A 109.3
C9 N2 H2A 109.3
C10 N2 H2B 109.3
C9 N2 H2B 109.3
H2A N2 H2B 108.0
C12 N3 C11 117.9(4)
C12 N3 Zn2 122.9(3)
C11 N3 Zn2 118.5(3)
C27 N4 C28 118.9(4)
C27 N4 Zn1 121.8(3)
C28 N4 Zn1 118.7(3)
C29 N5 C30 112.0(3)
C29 N5 H5A 109.2
C30 N5 H5A 109.2
C29 N5 H5B 109.2
C30 N5 H5B 109.2
H5A N5 H5B 107.9
C32 N6 C31 117.0(4)
C32 N6 Zn2 124.0(3)
C31 N6 Zn2 119.0(3)
O10 N7 O11 123.2(4)
O10 N7 O9 118.4(4)
O11 N7 O9 118.4(4)
O14 N8 O13 123.5(4)
O14 N8 O12 118.7(4)
O13 N8 O12 117.7(4)
O1 C1 C6 124.1(4)
O1 C1 C2 119.3(3)
C6 C1 C2 116.5(3)
C3 C2 O3 124.6(4)
C3 C2 C1 122.2(4)
O3 C2 C1 113.2(3)
C2 C3 C4 120.3(4)
C2 C3 H3 119.8
C4 C3 H3 119.8
C5 C4 C3 119.7(4)
C5 C4 H4 120.2
C3 C4 H4 120.2
C4 C5 C6 120.9(4)
C4 C5 H5 119.5
C6 C5 H5 119.5
C5 C6 C1 120.2(4)
C5 C6 C7 116.8(4)
C1 C6 C7 123.1(4)
N1 C7 C6 126.3(4)
N1 C7 H7 116.8
C6 C7 H7 116.8
N1 C8 C9 112.7(3)
N1 C8 H8A 109.1
C9 C8 H8A 109.1
N1 C8 H8B 109.1
C9 C8 H8B 109.1
H8A C8 H8B 107.8
N2 C9 C8 112.5(3)
N2 C9 H9A 109.1
C8 C9 H9A 109.1
N2 C9 H9B 109.1
C8 C9 H9B 109.1
H9A C9 H9B 107.8
N2 C10 C11 112.9(3)
N2 C10 H10A 109.0
C11 C10 H10A 109.0
N2 C10 H10B 109.0
C11 C10 H10B 109.0
H10A C10 H10B 107.8
N3 C11 C10 112.4(3)
N3 C11 H11A 109.1
C10 C11 H11A 109.1
N3 C11 H11B 109.1
C10 C11 H11B 109.1
H11A C11 H11B 107.9
N3 C12 C13 127.2(4)
N3 C12 H12 116.4
C13 C12 H12 116.4
C18 C13 C14 119.4(4)
C18 C13 C12 123.3(4)
C14 C13 C12 117.3(4)
C15 C14 C13 121.5(4)
C15 C14 H14 119.2
C13 C14 H14 119.2
C14 C15 C16 120.3(4)
C14 C15 H15 119.8
C16 C15 H15 119.8
C17 C16 C15 119.5(4)
C17 C16 H16 120.3
C15 C16 H16 120.3
C16 C17 O4 124.0(4)
C16 C17 C18 122.2(4)
O4 C17 C18 113.7(4)
O2 C18 C13 124.0(4)
O2 C18 C17 119.0(4)
C13 C18 C17 117.0(4)
O3 C19 H19A 109.5
O3 C19 H19B 109.5
H19A C19 H19B 109.5
O3 C19 H19C 109.5
H19A C19 H19C 109.5
H19B C19 H19C 109.5
O4 C20 H20A 109.5
O4 C20 H20B 109.5
H20A C20 H20B 109.5
O4 C20 H20C 109.5
H20A C20 H20C 109.5
H20B C20 H20C 109.5
O5 C21 C26 125.0(4)
O5 C21 C22 118.1(4)
C26 C21 C22 116.9(4)
O7 C22 C23 125.3(4)
O7 C22 C21 113.2(4)
C23 C22 C21 121.6(4)
C22 C23 C24 120.7(4)
C22 C23 H23 119.7
C24 C23 H23 119.7
C25 C24 C23 119.8(4)
C25 C24 H24 120.1
C23 C24 H24 120.1
C24 C25 C26 121.1(5)
C24 C25 H25 119.5
C26 C25 H25 119.5
C25 C26 C21 120.0(4)
C25 C26 C27 117.2(4)
C21 C26 C27 122.8(4)
N4 C27 C26 127.5(4)
N4 C27 H27 116.3
C26 C27 H27 116.3
N4 C28 C29 111.5(3)
N4 C28 H28A 109.3
C29 C28 H28A 109.3
N4 C28 H28B 109.3
C29 C28 H28B 109.3
H28A C28 H28B 108.0
N5 C29 C28 112.7(3)
N5 C29 H29A 109.1
C28 C29 H29A 109.1
N5 C29 H29B 109.1
C28 C29 H29B 109.1
H29A C29 H29B 107.8
N5 C30 C31 112.3(3)
N5 C30 H30A 109.1
C31 C30 H30A 109.1
N5 C30 H30B 109.1
C31 C30 H30B 109.1
H30A C30 H30B 107.9
N6 C31 C30 111.6(3)
N6 C31 H31A 109.3
C30 C31 H31A 109.3
N6 C31 H31B 109.3
C30 C31 H31B 109.3
H31A C31 H31B 108.0
N6 C32 C33 127.0(4)
N6 C32 H32 116.5
C33 C32 H32 116.5
C38 C33 C34 120.2(4)
C38 C33 C32 124.2(4)
C34 C33 C32 115.5(4)
C35 C34 C33 121.1(4)
C35 C34 H34 119.5
C33 C34 H34 119.5
C34 C35 C36 120.2(4)
C34 C35 H35 119.9
C36 C35 H35 119.9
C37 C36 C35 120.0(4)
C37 C36 H36 120.0
C35 C36 H36 120.0
O8 C37 C36 124.5(4)
O8 C37 C38 113.7(3)
C36 C37 C38 121.8(4)
O6 C38 C33 124.8(4)
O6 C38 C37 118.5(4)
C33 C38 C37 116.7(4)
O7 C39 H39A 109.5
O7 C39 H39B 109.5
H39A C39 H39B 109.5
O7 C39 H39C 109.5
H39A C39 H39C 109.5
H39B C39 H39C 109.5
O8 C40 H40A 109.5
O8 C40 H40B 109.5
H40A C40 H40B 109.5
O8 C40 H40C 109.5
H40A C40 H40C 109.5
H40B C40 H40C 109.5
C1S O1S H1S 109.5
O1S C1S H1S1 109.5
O1S C1S H1S2 109.5
H1S1 C1S H1S2 109.5
O1S C1S H1S3 109.5
H1S1 C1S H1S3 109.5
H1S2 C1S H1S3 109.5

loop_
_geom_bond_atom_site_label_1
_geom_bond_atom_site_label_2
_geom_bond_distance
Zn1 O5 1.986(3)
Zn1 O1 1.995(3)
Zn1 N1 2.071(4)
Zn1 N4 2.072(4)
Zn1 O9 2.267(3)
Zn2 O6 2.001(3)
Zn2 O2 2.009(3)
Zn2 N6 2.074(3)
Zn2 N3 2.081(3)
Zn2 O12 2.196(3)
O1 C1 1.312(4)
O2 C18 1.308(5)
O3 C2 1.386(5)
O3 C19 1.424(5)
O4 C17 1.384(5)
O4 C20 1.427(6)
O5 C21 1.308(5)
O6 C38 1.309(5)
O7 C22 1.376(5)
O7 C39 1.428(5)
O8 C37 1.380(5)
O8 C40 1.430(5)
O9 N7 1.263(5)
O10 N7 1.243(5)
O11 N7 1.244(5)
O12 N8 1.289(5)
O13 N8 1.236(5)
O14 N8 1.228(4)
N1 C7 1.289(5)
N1 C8 1.465(5)
N2 C10 1.487(5)
N2 C9 1.491(5)
N2 H2A 0.8900
N2 H2B 0.8900
N3 C12 1.279(5)
N3 C11 1.474(5)
N4 C27 1.270(5)
N4 C28 1.473(5)
N5 C29 1.484(5)
N5 C30 1.500(5)
N5 H5A 0.8900
N5 H5B 0.8900
N6 C32 1.280(5)
N6 C31 1.475(5)
C1 C6 1.423(5)
C1 C2 1.425(6)
C2 C3 1.363(5)
C3 C4 1.408(6)
C3 H3 0.9300
C4 C5 1.366(6)
C4 H4 0.9300
C5 C6 1.417(6)
C5 H5 0.9300
C6 C7 1.447(6)
C7 H7 0.9300
C8 C9 1.527(6)
C8 H8A 0.9700
C8 H8B 0.9700
C9 H9A 0.9700
C9 H9B 0.9700
C10 C11 1.529(5)
C10 H10A 0.9700
C10 H10B 0.9700
C11 H11A 0.9700
C11 H11B 0.9700
C12 C13 1.438(6)
C12 H12 0.9300
C13 C18 1.415(6)
C13 C14 1.419(6)
C14 C15 1.357(6)
C14 H14 0.9300
C15 C16 1.392(7)
C15 H15 0.9300
C16 C17 1.383(6)
C16 H16 0.9300
C17 C18 1.420(6)
C19 H19A 0.9600
C19 H19B 0.9600
C19 H19C 0.9600
C20 H20A 0.9600
C20 H20B 0.9600
C20 H20C 0.9600
C21 C26 1.416(6)
C21 C22 1.424(6)
C22 C23 1.378(6)
C23 C24 1.379(7)
C23 H23 0.9300
C24 C25 1.374(6)
C24 H24 0.9300
C25 C26 1.410(6)
C25 H25 0.9300
C26 C27 1.453(6)
C27 H27 0.9300
C28 C29 1.527(5)
C28 H28A 0.9700
C28 H28B 0.9700
C29 H29A 0.9700
C29 H29B 0.9700
C30 C31 1.515(6)
C30 H30A 0.9700
C30 H30B 0.9700
C31 H31A 0.9700
C31 H31B 0.9700
C32 C33 1.442(5)
C32 H32 0.9300
C33 C38 1.413(5)
C33 C34 1.423(5)
C34 C35 1.359(6)
C34 H34 0.9300
C35 C36 1.393(6)
C35 H35 0.9300
C36 C37 1.386(6)
C36 H36 0.9300
C37 C38 1.429(5)
C39 H39A 0.9600
C39 H39B 0.9600
C39 H39C 0.9600
C40 H40A 0.9600
C40 H40B 0.9600
C40 H40C 0.9600
O1S C1S 1.411(15)
O1S H1S 0.8200
C1S H1S1 0.9600
C1S H1S2 0.9600
C1S H1S3 0.9600

loop_
_geom_hbond_atom_site_label_D
_geom_hbond_atom_site_label_H
_geom_hbond_atom_site_label_A
_geom_hbond_distance_DH
_geom_hbond_distance_HA
_geom_hbond_distance_DA
_geom_hbond_angle_DHA
N5 H5A O2 0.89 1.89 2.730(4) 156.9
N5 H5A O4 0.89 2.51 3.116(4) 125.7
N5 H5B O1 0.89 1.94 2.764(4) 153.9
N5 H5B O3 0.89 2.51 3.160(4) 130.7
N2 H2A O5 0.89 1.91 2.744(5) 156.3
N2 H2A O7 0.89 2.49 3.149(5) 130.8
N2 H2B O6 0.89 1.88 2.723(4) 157.5
N2 H2B O8 0.89 2.54 3.144(5) 125.9
O1S H1S O11 0.82 1.94 2.752(8) 169.8
